data_4087208
loop_
_publ_author_name
'Streubel, Rainer'
'Schmer, Alexander'
'Kyri, Andreas W.'
'Schnakenburg, Gregor'

_publ_section_title
;
 1,1&#x2032;-Bifunctional Aminophosphane Complexes via N--H Bond
 Insertions of a Li/Cl Phosphinidenoid Complex and First Studies on N/P
 Mono Functionalizations
;
_journal_name_full Organometallics
_journal_paper_doi 10.1021/acs.organomet.7b00073
_journal_year 2017
_chemical_formula_moiety 'C26 H22 N O5 P W'
_chemical_formula_sum 'C26 H22 N O5 P W'
_chemical_formula_weight 643.26
_chemical_name_systematic AS-3
_space_group_crystal_system monoclinic
_space_group_IT_number 15
_space_group_name_Hall '-C 2yc'
_space_group_name_H-M_alt 'C 1 2/c 1'
_symmetry_space_group_name_Hall '-C 2yc'
_symmetry_space_group_name_H-M 'C 1 2/c 1'
_atom_sites_solution_hydrogens mixed
_audit_creation_date 2016-01-04
_audit_creation_method
;
Olex2 1.2
(compiled 2015.09.21 svn.r3230 for OlexSys, GUI svn.r5103)
;
_cell_angle_alpha 90
_cell_angle_beta 99.2472(9)
_cell_angle_gamma 90
_cell_formula_units_Z 8
_cell_length_a 31.6772(9)
_cell_length_b 11.5478(3)
_cell_length_c 13.5495(4)
_cell_measurement_reflns_used 9900
_cell_measurement_temperature 100
_cell_measurement_theta_max 29.61
_cell_measurement_theta_min 2.88
_cell_volume 4892.0(2)
_computing_cell_refinement 'SAINT v8.34A (Bruker, 2013)'
_computing_data_reduction 'SAINT v8.34A (Bruker, 2013)'
_computing_molecular_graphics 'Olex2 (Dolomanov et al., 2009)'
_computing_publication_material 'Olex2 (Dolomanov et al., 2009)'
_computing_structure_refinement 'XL (Sheldrick, 2008)'
_computing_structure_solution 'XS (Sheldrick, 2008)'
_diffrn_ambient_temperature 100.0
_diffrn_detector 'Bruker Photon100 detector'
_diffrn_detector_area_resol_mean 7.9
_diffrn_detector_type 'CMOS area detector'
_diffrn_measured_fraction_theta_full 0.996
_diffrn_measured_fraction_theta_max 0.997
_diffrn_measurement_device 'three-circle diffractometer'
_diffrn_measurement_device_type 'Bruker D8-Venture'
_diffrn_measurement_method 'fine slicing \w and \f scans'
_diffrn_radiation_monochromator 'mirror optics'
_diffrn_radiation_probe x-ray
_diffrn_radiation_type MoK\a
_diffrn_radiation_wavelength 0.71073
_diffrn_reflns_av_R_equivalents 0.0351
_diffrn_reflns_av_unetI/netI 0.0147
_diffrn_reflns_Laue_measured_fraction_full 0.996
_diffrn_reflns_Laue_measured_fraction_max 0.997
_diffrn_reflns_limit_h_max 41
_diffrn_reflns_limit_h_min -41
_diffrn_reflns_limit_k_max 15
_diffrn_reflns_limit_k_min -15
_diffrn_reflns_limit_l_max 16
_diffrn_reflns_limit_l_min -17
_diffrn_reflns_number 78269
_diffrn_reflns_point_group_measured_fraction_full 0.996
_diffrn_reflns_point_group_measured_fraction_max 0.997
_diffrn_reflns_theta_full 26.000
_diffrn_reflns_theta_max 27.998
_diffrn_reflns_theta_min 2.353
_diffrn_source 'microfocus sealed X-ray tube'
_diffrn_source_type 'Incoatec I\ms'
_diffrn_standards_number 0
_exptl_absorpt_coefficient_mu 4.825
_exptl_absorpt_correction_T_max 0.7459
_exptl_absorpt_correction_T_min 0.4351
_exptl_absorpt_correction_type empirical
_exptl_absorpt_process_details
;
SADABS-2014/5 (Bruker,2014/5) was used for absorption correction.
wR2(int) was 0.1116 before and 0.0504 after correction.
The Ratio of minimum to maximum transmission is 0.5833.
The \l/2 correction factor is 0.00150.
;
_exptl_crystal_colour 'clear colourless'
_exptl_crystal_colour_lustre clear
_exptl_crystal_colour_primary colourless
_exptl_crystal_density_diffrn 1.747
_exptl_crystal_description block
_exptl_crystal_F_000 2512
_exptl_crystal_size_max 0.24
_exptl_crystal_size_mid 0.18
_exptl_crystal_size_min 0.16
_refine_diff_density_max 0.446
_refine_diff_density_min -1.013
_refine_diff_density_rms 0.087
_refine_ls_extinction_method none
_refine_ls_goodness_of_fit_ref 1.141
_refine_ls_hydrogen_treatment mixed
_refine_ls_matrix_type full
_refine_ls_number_parameters 312
_refine_ls_number_reflns 5896
_refine_ls_number_restraints 0
_refine_ls_restrained_S_all 1.141
_refine_ls_R_factor_all 0.0157
_refine_ls_R_factor_gt 0.0149
_refine_ls_shift/su_max 0.002
_refine_ls_shift/su_mean 0.000
_refine_ls_structure_factor_coef Fsqd
_refine_ls_weighting_details 'w=1/[\s^2^(Fo^2^)+(0.0162P)^2^+7.5046P] where P=(Fo^2^+2Fc^2^)/3'
_refine_ls_weighting_scheme calc
_refine_ls_wR_factor_gt 0.0367
_refine_ls_wR_factor_ref 0.0370
_reflns_Friedel_coverage 0.000
_reflns_number_gt 5721
_reflns_number_total 5896
_reflns_threshold_expression 'I > 2\s(I)'
_cod_data_source_file om7b00073_si_002.cif
_cod_data_source_block mo_4434f
_cod_database_code 4087208
_shelx_space_group_comment
;
The symmetry employed for this shelxl refinement is uniquely defined
by the following loop, which should always be used as a source of
symmetry information in preference to the above space-group names.
They are only intended as comments.
;
_olex2_refinement_description
;
1. Fixed Uiso
 At 1.2 times of:
  All C(H) groups, All P(H) groups
 At 1.5 times of:
  All C(H,H,H) groups
2.a Aromatic/amide H refined with riding coordinates:
 C5(H5), C6(H6), C7(H7), C8(H8), C9(H9), C11(H11), C12(H12), C13(H13),
 C14(H14), C15(H15), C17(H17), C18(H18), C19(H19), C20(H20), C21(H21)
2.b Idealised Me refined as rotating group:
 C1(H1A,H1B,H1C), C2(H2A,H2B,H2C)
;
_shelx_shelxl_version_number 2014/7
_olex2_submission_special_instructions 'No special instructions were received'

loop_
_space_group_symop_operation_xyz
'x, y, z'
'-x, y, -z+1/2'
'x+1/2, y+1/2, z'
'-x+1/2, y+1/2, -z+1/2'
'-x, -y, -z'
'x, -y, z-1/2'
'-x+1/2, -y+1/2, -z'
'x+1/2, -y+1/2, z-1/2'

loop_
_atom_site_label
_atom_site_type_symbol
_atom_site_fract_x
_atom_site_fract_y
_atom_site_fract_z
_atom_site_U_iso_or_equiv
_atom_site_adp_type
_atom_site_occupancy
_atom_site_site_symmetry_order
_atom_site_calc_flag
_atom_site_refinement_flags_posn
W W 0.34327(2) 0.48247(2) 0.23986(2) 0.00922(3) Uani 1 1 d .
P P 0.37496(2) 0.29075(4) 0.19840(3) 0.00869(8) Uani 1 1 d .
H H 0.4092(6) 0.3056(18) 0.1528(15) 0.010 Uiso 1 1 d R
O1 O 0.30755(5) 0.72823(13) 0.28641(12) 0.0302(3) Uani 1 1 d .
O2 O 0.29406(5) 0.48412(13) 0.01510(11) 0.0244(3) Uani 1 1 d .
O3 O 0.26188(4) 0.37705(14) 0.32026(11) 0.0259(3) Uani 1 1 d .
O4 O 0.39055(5) 0.50569(12) 0.46449(11) 0.0200(3) Uani 1 1 d .
O5 O 0.42471(4) 0.59530(11) 0.16802(10) 0.0190(3) Uani 1 1 d .
N N 0.34555(5) 0.21308(13) 0.10845(11) 0.0145(3) Uani 1 1 d .
C1 C 0.29895(6) 0.20290(18) 0.09626(15) 0.0218(4) Uani 1 1 d .
H1A H 0.2911 0.1217 0.1040 0.033 Uiso 1 1 calc GR
H1B H 0.2863 0.2301 0.0295 0.033 Uiso 1 1 calc GR
H1C H 0.2882 0.2500 0.1471 0.033 Uiso 1 1 calc GR
C2 C 0.36390(6) 0.14492(18) 0.03452(14) 0.0221(4) Uani 1 1 d .
H2A H 0.3937 0.1679 0.0355 0.033 Uiso 1 1 calc GR
H2B H 0.3475 0.1588 -0.0322 0.033 Uiso 1 1 calc GR
H2C H 0.3627 0.0624 0.0508 0.033 Uiso 1 1 calc GR
C3 C 0.40021(5) 0.19192(14) 0.30613(12) 0.0081(3) Uani 1 1 d .
C4 C 0.36515(5) 0.17694(14) 0.37133(12) 0.0098(3) Uani 1 1 d .
C5 C 0.32713(5) 0.11905(16) 0.33200(13) 0.0149(3) Uani 1 1 d .
H5 H 0.3240 0.0877 0.2664 0.018 Uiso 1 1 calc R
C6 C 0.29409(6) 0.10686(17) 0.38745(14) 0.0192(4) Uani 1 1 d .
H6 H 0.2687 0.0672 0.3595 0.023 Uiso 1 1 calc R
C7 C 0.29799(6) 0.15226(17) 0.48329(14) 0.0189(4) Uani 1 1 d .
H7 H 0.2754 0.1438 0.5213 0.023 Uiso 1 1 calc R
C8 C 0.33525(6) 0.21021(16) 0.52296(14) 0.0171(3) Uani 1 1 d .
H8 H 0.3382 0.2415 0.5885 0.021 Uiso 1 1 calc R
C9 C 0.36849(5) 0.22288(15) 0.46724(13) 0.0127(3) Uani 1 1 d .
H9 H 0.3937 0.2634 0.4952 0.015 Uiso 1 1 calc R
C10 C 0.41405(5) 0.07694(14) 0.26367(12) 0.0095(3) Uani 1 1 d .
C11 C 0.40039(6) -0.03143(15) 0.29197(14) 0.0143(3) Uani 1 1 d .
H11 H 0.3803 -0.0359 0.3368 0.017 Uiso 1 1 calc R
C12 C 0.41589(6) -0.13324(16) 0.25530(14) 0.0178(4) Uani 1 1 d .
H12 H 0.4063 -0.2061 0.2755 0.021 Uiso 1 1 calc R
C13 C 0.44525(6) -0.12876(15) 0.18958(13) 0.0159(3) Uani 1 1 d .
H13 H 0.4552 -0.1980 0.1633 0.019 Uiso 1 1 calc R
C14 C 0.45985(6) -0.02154(15) 0.16281(13) 0.0132(3) Uani 1 1 d .
H14 H 0.4803 -0.0175 0.1187 0.016 Uiso 1 1 calc R
C15 C 0.44482(5) 0.07956(14) 0.20006(12) 0.0110(3) Uani 1 1 d .
H15 H 0.4556 0.1520 0.1821 0.013 Uiso 1 1 calc R
C16 C 0.44162(5) 0.24508(14) 0.36445(12) 0.0088(3) Uani 1 1 d .
C17 C 0.46416(5) 0.17916(15) 0.44245(12) 0.0124(3) Uani 1 1 d .
H17 H 0.4531 0.1062 0.4583 0.015 Uiso 1 1 calc R
C18 C 0.50236(5) 0.21857(17) 0.49697(12) 0.0158(3) Uani 1 1 d .
H18 H 0.5171 0.1726 0.5497 0.019 Uiso 1 1 calc R
C19 C 0.51908(5) 0.32496(16) 0.47475(13) 0.0161(3) Uani 1 1 d .
H19 H 0.5450 0.3524 0.5126 0.019 Uiso 1 1 calc R
C20 C 0.49765(5) 0.39032(15) 0.39718(14) 0.0157(3) Uani 1 1 d .
H20 H 0.5091 0.4627 0.3811 0.019 Uiso 1 1 calc R
C21 C 0.45919(5) 0.35056(15) 0.34211(13) 0.0124(3) Uani 1 1 d .
H21 H 0.4449 0.3962 0.2887 0.015 Uiso 1 1 calc R
C22 C 0.31998(6) 0.63864(17) 0.26725(14) 0.0182(4) Uani 1 1 d .
C23 C 0.31163(6) 0.48325(16) 0.09535(14) 0.0150(3) Uani 1 1 d .
C24 C 0.29148(6) 0.41036(16) 0.29126(13) 0.0160(3) Uani 1 1 d .
C25 C 0.37418(6) 0.49098(15) 0.38425(14) 0.0133(3) Uani 1 1 d .
C26 C 0.39498(5) 0.55586(15) 0.19273(13) 0.0130(3) Uani 1 1 d .

loop_
_atom_site_aniso_label
_atom_site_aniso_U_11
_atom_site_aniso_U_22
_atom_site_aniso_U_33
_atom_site_aniso_U_23
_atom_site_aniso_U_13
_atom_site_aniso_U_12
W 0.00910(4) 0.01034(4) 0.00861(4) 0.00092(2) 0.00258(2) 0.00191(2)
P 0.00815(17) 0.01032(19) 0.00757(18) 0.00023(14) 0.00114(14) 0.00034(14)
O1 0.0349(8) 0.0224(8) 0.0327(8) -0.0044(6) 0.0033(6) 0.0148(6)
O2 0.0210(7) 0.0360(9) 0.0154(7) 0.0035(6) 0.0002(6) 0.0052(6)
O3 0.0198(7) 0.0379(9) 0.0225(7) -0.0074(6) 0.0104(5) -0.0103(6)
O4 0.0212(7) 0.0239(7) 0.0143(7) -0.0012(5) 0.0008(5) -0.0050(5)
O5 0.0202(6) 0.0136(6) 0.0250(7) 0.0010(5) 0.0089(5) -0.0023(5)
N 0.0124(7) 0.0178(7) 0.0120(7) -0.0048(6) -0.0019(5) 0.0007(5)
C1 0.0130(8) 0.0273(10) 0.0228(10) -0.0048(8) -0.0044(7) -0.0016(7)
C2 0.0248(9) 0.0269(10) 0.0126(9) -0.0083(7) -0.0033(7) 0.0065(8)
C3 0.0078(7) 0.0088(7) 0.0079(7) 0.0002(5) 0.0012(5) -0.0016(5)
C4 0.0095(7) 0.0097(7) 0.0109(7) 0.0020(6) 0.0034(6) 0.0001(6)
C5 0.0120(7) 0.0197(9) 0.0129(8) 0.0010(6) 0.0018(6) -0.0032(6)
C6 0.0112(8) 0.0250(10) 0.0218(9) 0.0034(7) 0.0041(7) -0.0056(7)
C7 0.0149(8) 0.0221(9) 0.0224(9) 0.0049(7) 0.0111(7) 0.0002(7)
C8 0.0203(9) 0.0184(9) 0.0147(8) -0.0014(7) 0.0092(7) 0.0005(7)
C9 0.0135(7) 0.0123(8) 0.0131(8) -0.0005(6) 0.0044(6) -0.0010(6)
C10 0.0093(7) 0.0110(8) 0.0077(7) -0.0010(6) -0.0005(5) -0.0005(6)
C11 0.0188(8) 0.0111(8) 0.0140(8) -0.0005(6) 0.0059(6) -0.0026(6)
C12 0.0254(9) 0.0104(8) 0.0184(9) -0.0010(7) 0.0061(7) -0.0037(7)
C13 0.0201(8) 0.0112(8) 0.0161(8) -0.0047(6) 0.0025(6) 0.0001(6)
C14 0.0130(8) 0.0149(8) 0.0120(8) -0.0031(6) 0.0024(6) 0.0000(6)
C15 0.0109(7) 0.0114(8) 0.0103(7) -0.0002(6) 0.0010(6) -0.0017(6)
C16 0.0076(7) 0.0108(7) 0.0087(7) -0.0028(6) 0.0029(5) -0.0007(6)
C17 0.0124(7) 0.0141(8) 0.0106(8) 0.0007(6) 0.0016(6) -0.0025(6)
C18 0.0125(8) 0.0220(9) 0.0122(8) 0.0005(7) -0.0006(6) -0.0009(6)
C19 0.0093(7) 0.0220(9) 0.0169(9) -0.0066(7) 0.0017(6) -0.0047(6)
C20 0.0125(8) 0.0139(8) 0.0215(9) -0.0026(7) 0.0053(6) -0.0050(6)
C21 0.0111(7) 0.0112(8) 0.0150(8) 0.0006(6) 0.0026(6) -0.0001(6)
C22 0.0174(8) 0.0209(9) 0.0160(9) 0.0019(7) 0.0025(6) 0.0035(7)
C23 0.0129(8) 0.0192(9) 0.0136(9) 0.0025(6) 0.0041(7) 0.0043(6)
C24 0.0161(8) 0.0204(9) 0.0115(8) -0.0031(7) 0.0020(6) 0.0017(7)
C25 0.0135(8) 0.0126(8) 0.0144(9) 0.0011(6) 0.0044(7) -0.0019(6)
C26 0.0173(8) 0.0087(7) 0.0136(8) 0.0006(6) 0.0041(6) 0.0030(6)

loop_
_atom_type_symbol
_atom_type_description
_atom_type_scat_dispersion_real
_atom_type_scat_dispersion_imag
_atom_type_scat_source
C C 0.0033 0.0016 'International Tables Vol C Tables 4.2.6.8 and 6.1.1.4'
H H 0.0000 0.0000 'International Tables Vol C Tables 4.2.6.8 and 6.1.1.4'
N N 0.0061 0.0033 'International Tables Vol C Tables 4.2.6.8 and 6.1.1.4'
O O 0.0106 0.0060 'International Tables Vol C Tables 4.2.6.8 and 6.1.1.4'
P P 0.1023 0.0942 'International Tables Vol C Tables 4.2.6.8 and 6.1.1.4'
W W -0.8490 6.8722 'International Tables Vol C Tables 4.2.6.8 and 6.1.1.4'

loop_
_geom_angle_atom_site_label_1
_geom_angle_atom_site_label_2
_geom_angle_atom_site_label_3
_geom_angle
C22 W P 176.79(5)
C22 W C23 92.00(7)
C22 W C24 87.96(7)
C22 W C25 85.04(7)
C22 W C26 91.27(7)
C23 W P 86.70(5)
C23 W C24 91.78(7)
C24 W P 95.01(5)
C25 W P 96.22(5)
C25 W C23 176.94(7)
C25 W C24 88.90(7)
C26 W P 85.79(5)
C26 W C23 89.60(7)
C26 W C24 178.44(7)
C26 W C25 89.68(7)
W P H 111.6(9)
N P W 115.90(5)
N P H 97.4(9)
N P C3 110.50(7)
C3 P W 118.82(5)
C3 P H 99.1(9)
C1 N P 124.01(12)
C1 N C2 112.54(14)
C2 N P 123.43(12)
N C1 H1A 109.5
N C1 H1B 109.5
N C1 H1C 109.5
H1A C1 H1B 109.5
H1A C1 H1C 109.5
H1B C1 H1C 109.5
N C2 H2A 109.5
N C2 H2B 109.5
N C2 H2C 109.5
H2A C2 H2B 109.5
H2A C2 H2C 109.5
H2B C2 H2C 109.5
C4 C3 P 104.62(10)
C4 C3 C10 113.19(13)
C4 C3 C16 112.54(13)
C10 C3 P 109.70(10)
C10 C3 C16 105.34(12)
C16 C3 P 111.57(11)
C5 C4 C3 119.35(14)
C9 C4 C3 122.72(14)
C9 C4 C5 117.86(15)
C4 C5 H5 119.4
C6 C5 C4 121.13(16)
C6 C5 H5 119.4
C5 C6 H6 119.8
C7 C6 C5 120.40(16)
C7 C6 H6 119.8
C6 C7 H7 120.4
C6 C7 C8 119.14(16)
C8 C7 H7 120.4
C7 C8 H8 119.7
C7 C8 C9 120.58(17)
C9 C8 H8 119.7
C4 C9 C8 120.88(16)
C4 C9 H9 119.6
C8 C9 H9 119.6
C11 C10 C3 123.41(15)
C11 C10 C15 117.68(15)
C15 C10 C3 118.66(14)
C10 C11 H11 119.5
C12 C11 C10 120.96(17)
C12 C11 H11 119.5
C11 C12 H12 119.8
C13 C12 C11 120.47(16)
C13 C12 H12 119.8
C12 C13 H13 120.5
C12 C13 C14 119.07(16)
C14 C13 H13 120.5
C13 C14 H14 119.8
C15 C14 C13 120.47(17)
C15 C14 H14 119.8
C10 C15 H15 119.4
C14 C15 C10 121.28(16)
C14 C15 H15 119.4
C17 C16 C3 117.23(14)
C21 C16 C3 124.91(14)
C21 C16 C17 117.78(15)
C16 C17 H17 119.4
C18 C17 C16 121.19(16)
C18 C17 H17 119.4
C17 C18 H18 119.9
C17 C18 C19 120.27(16)
C19 C18 H18 119.9
C18 C19 H19 120.3
C20 C19 C18 119.35(15)
C20 C19 H19 120.3
C19 C20 H20 119.8
C19 C20 C21 120.39(16)
C21 C20 H20 119.8
C16 C21 C20 121.00(16)
C16 C21 H21 119.5
C20 C21 H21 119.5
O1 C22 W 177.45(17)
O2 C23 W 179.75(18)
O3 C24 W 175.84(17)
O4 C25 W 174.05(16)
O5 C26 W 178.20(15)

loop_
_geom_bond_atom_site_label_1
_geom_bond_atom_site_label_2
_geom_bond_distance
W P 2.5311(4)
W C22 2.0055(19)
W C23 2.0514(19)
W C24 2.0583(18)
W C25 2.0445(19)
W C26 2.0361(17)
P H 1.34(2)
P N 1.6713(15)
P C3 1.9228(16)
O1 C22 1.151(2)
O2 C23 1.139(3)
O3 C24 1.140(2)
O4 C25 1.140(2)
O5 C26 1.143(2)
N C1 1.463(2)
N C2 1.466(2)
C1 H1A 0.9800
C1 H1B 0.9800
C1 H1C 0.9800
C2 H2A 0.9800
C2 H2B 0.9800
C2 H2C 0.9800
C3 C4 1.536(2)
C3 C10 1.539(2)
C3 C16 1.546(2)
C4 C5 1.405(2)
C4 C9 1.392(2)
C5 H5 0.9500
C5 C6 1.390(2)
C6 H6 0.9500
C6 C7 1.387(3)
C7 H7 0.9500
C7 C8 1.388(3)
C8 H8 0.9500
C8 C9 1.399(2)
C9 H9 0.9500
C10 C11 1.398(2)
C10 C15 1.401(2)
C11 H11 0.9500
C11 C12 1.396(2)
C12 H12 0.9500
C12 C13 1.388(2)
C13 H13 0.9500
C13 C14 1.390(2)
C14 H14 0.9500
C14 C15 1.386(2)
C15 H15 0.9500
C16 C17 1.401(2)
C16 C21 1.392(2)
C17 H17 0.9500
C17 C18 1.389(2)
C18 H18 0.9500
C18 C19 1.390(3)
C19 H19 0.9500
C19 C20 1.381(3)
C20 H20 0.9500
C20 C21 1.400(2)
C21 H21 0.9500

loop_
_geom_torsion_atom_site_label_1
_geom_torsion_atom_site_label_2
_geom_torsion_atom_site_label_3
_geom_torsion_atom_site_label_4
_geom_torsion
W P N C1 -39.20(17)
W P N C2 142.53(13)
P C3 C4 C5 65.04(17)
P C3 C4 C9 -112.08(15)
P C3 C10 C11 -124.45(15)
P C3 C10 C15 61.38(16)
P C3 C16 C17 -177.39(12)
P C3 C16 C21 -0.7(2)
C3 P N C1 99.72(16)
C3 P N C2 -78.56(16)
C3 C4 C5 C6 -177.97(16)
C3 C4 C9 C8 178.05(16)
C3 C10 C11 C12 -176.31(16)
C3 C10 C15 C14 177.32(15)
C3 C16 C17 C18 178.08(15)
C3 C16 C21 C20 -177.93(15)
C4 C3 C10 C11 -8.0(2)
C4 C3 C10 C15 177.81(14)
C4 C3 C16 C17 65.35(18)
C4 C3 C16 C21 -117.98(17)
C4 C5 C6 C7 0.2(3)
C5 C4 C9 C8 0.9(3)
C5 C6 C7 C8 0.2(3)
C6 C7 C8 C9 0.0(3)
C7 C8 C9 C4 -0.6(3)
C9 C4 C5 C6 -0.7(3)
C10 C3 C4 C5 -54.3(2)
C10 C3 C4 C9 128.53(16)
C10 C3 C16 C17 -58.42(17)
C10 C3 C16 C21 118.25(16)
C10 C11 C12 C13 -0.1(3)
C11 C10 C15 C14 2.8(2)
C11 C12 C13 C14 1.7(3)
C12 C13 C14 C15 -0.9(3)
C13 C14 C15 C10 -1.3(3)
C15 C10 C11 C12 -2.1(3)
C16 C3 C4 C5 -173.64(15)
C16 C3 C4 C9 9.2(2)
C16 C3 C10 C11 115.34(17)
C16 C3 C10 C15 -58.83(18)
C16 C17 C18 C19 -0.1(3)
C17 C16 C21 C20 -1.3(2)
C17 C18 C19 C20 -0.8(3)
C18 C19 C20 C21 0.7(3)
C19 C20 C21 C16 0.3(3)
C21 C16 C17 C18 1.2(2)
